data_1549000
loop_
_publ_author_name
'L\'opez-Vidal, Eva M.'
'Gregory, Georgina L.'
'Kociok-K\"ohn, Gabriele'
'Buchard, Antoine'

_publ_section_title
;
 Polymers from sugars and CS2: synthesis and ring-opening polymerisation
 of sulfur-containing monomers derived from 2-deoxy-d-ribose and d-xylose
;
_journal_issue 13
_journal_name_full 'Polymer Chemistry'
_journal_page_first 1577
_journal_paper_doi 10.1039/C8PY00119G
_journal_volume 9
_journal_year 2018
_chemical_absolute_configuration ad
_chemical_formula_moiety 'C9 H12 O4 S2'
_chemical_formula_sum 'C9 H12 O4 S2'
_chemical_formula_weight 248.31
_space_group_crystal_system monoclinic
_space_group_IT_number 4
_space_group_name_Hall 'P 2yb'
_space_group_name_H-M_alt 'P 1 21 1'
_symmetry_space_group_name_Hall 'P 2yb'
_symmetry_space_group_name_H-M 'P 1 21 1'
_atom_sites_solution_hydrogens geom
_audit_creation_method SHELXL-2016/6
_audit_update_record
;
2017-10-31 deposited with the CCDC.
2018-02-26 downloaded from the CCDC.
;
_cell_angle_alpha 90
_cell_angle_beta 95.198(3)
_cell_angle_gamma 90
_cell_formula_units_Z 2
_cell_length_a 7.5406(2)
_cell_length_b 7.8875(3)
_cell_length_c 8.9868(3)
_cell_measurement_reflns_used 6109
_cell_measurement_temperature 150(2)
_cell_measurement_theta_max 72.9170
_cell_measurement_theta_min 5.6240
_cell_volume 532.31(3)
_computing_cell_refinement 'CrysAlisPro 1.171.38.46 (Rigaku OD, 2015)'
_computing_data_collection 'CrysAlisPro 1.171.38.46 (Rigaku OD, 2015)'
_computing_data_reduction 'CrysAlisPro 1.171.38.46 (Rigaku OD, 2015)'
_computing_molecular_graphics 'ORTEP3 for Windows - Farrugia, L. J. J. Appl. Crystallogr. 1997, 30, 565'
_computing_publication_material
;
 'WinGX publication routines, Farrugia, 
 L. J., J. Appl. Crystallogr., 1999, 32, 837-838
;
_computing_structure_refinement
;
 SHELXL-2016/6 (Sheldrick, 2016)
 Sheldrick GM (2008) Acta Crystallogr A64:112--122 and 
 C. B. H\"ubschle, G. M. Sheldrick and B. Dittrich
 ShelXle: a Qt graphical user interface for SHELXL
 J. Appl. Cryst., 44, (2011) 1281-1284.
;
_computing_structure_solution
; 
 SHELXT 
G.M.Sheldrick,Acta Crystallogr.,Sect. A: Found.Crystallogr., 2008, 64,112-122.
;
_diffrn_ambient_environment N~2~
_diffrn_ambient_temperature 150.01(10)
_diffrn_detector 'CCD plate'
_diffrn_detector_area_resol_mean 8.1150
_diffrn_detector_type EosS2
_diffrn_measured_fraction_theta_full 0.000
_diffrn_measured_fraction_theta_max 1.000
_diffrn_measurement_device 'four-circle diffractometer'
_diffrn_measurement_device_type 'SuperNova, Dual, Cu at zero, EosS2'
_diffrn_measurement_method '\w scans'
_diffrn_radiation_monochromator mirror
_diffrn_radiation_probe x-ray
_diffrn_radiation_type 'Cu K\a'
_diffrn_radiation_wavelength 1.54184
_diffrn_reflns_av_R_equivalents 0.0224
_diffrn_reflns_av_unetI/netI 0.0163
_diffrn_reflns_Laue_measured_fraction_full 0.000
_diffrn_reflns_Laue_measured_fraction_max 1.000
_diffrn_reflns_limit_h_max 9
_diffrn_reflns_limit_h_min -9
_diffrn_reflns_limit_k_max 9
_diffrn_reflns_limit_k_min -9
_diffrn_reflns_limit_l_max 11
_diffrn_reflns_limit_l_min -11
_diffrn_reflns_number 7772
_diffrn_reflns_point_group_measured_fraction_full 0.000
_diffrn_reflns_point_group_measured_fraction_max 0.974
_diffrn_reflns_theta_full 1.000
_diffrn_reflns_theta_max 72.997
_diffrn_reflns_theta_min 4.941
_diffrn_source 'micro-focus sealed X-ray tube'
_diffrn_source_type 'SuperNova (Cu) X-ray Source'
_exptl_absorpt_coefficient_mu 4.499
_exptl_absorpt_correction_T_max 1.00000
_exptl_absorpt_correction_T_min 0.66292
_exptl_absorpt_correction_type multi-scan
_exptl_absorpt_process_details
;
CrysAlisPro 1.171.38.46 (Rigaku Oxford Diffraction, 2015)
Empirical absorption correction using spherical harmonics,
 implemented in SCALE3 ABSPACK scaling algorithm.
;
_exptl_crystal_colour colourless
_exptl_crystal_density_diffrn 1.549
_exptl_crystal_description block
_exptl_crystal_F_000 260
_exptl_crystal_size_max 0.300
_exptl_crystal_size_mid 0.300
_exptl_crystal_size_min 0.200
_refine_diff_density_max 0.264
_refine_diff_density_min -0.205
_refine_diff_density_rms 0.041
_refine_ls_abs_structure_details
;
 Flack x determined using 911 quotients [(I+)-(I-)]/[(I+)+(I-)]
 (Parsons, Flack and Wagner, Acta Cryst. B69 (2013) 249-259).
;
_refine_ls_abs_structure_Flack -0.014(12)
_refine_ls_extinction_method none
_refine_ls_goodness_of_fit_ref 1.069
_refine_ls_hydrogen_treatment constr
_refine_ls_matrix_type full
_refine_ls_number_parameters 138
_refine_ls_number_reflns 2069
_refine_ls_number_restraints 1
_refine_ls_restrained_S_all 1.069
_refine_ls_R_factor_all 0.0237
_refine_ls_R_factor_gt 0.0236
_refine_ls_shift/su_max 0.000
_refine_ls_shift/su_mean 0.000
_refine_ls_structure_factor_coef Fsqd
_refine_ls_weighting_details 'w=1/[\s^2^(Fo^2^)+(0.0433P)^2^+0.0840P] where P=(Fo^2^+2Fc^2^)/3'
_refine_ls_weighting_scheme calc
_refine_ls_wR_factor_gt 0.0624
_refine_ls_wR_factor_ref 0.0624
_reflns_Friedel_coverage 0.809
_reflns_Friedel_fraction_full 0.000
_reflns_Friedel_fraction_max 0.943
_reflns_number_gt 2061
_reflns_number_total 2069
_reflns_threshold_expression 'I > 2\s(I)'
_cod_data_source_file c8py00119g2.cif
_cod_data_source_block 1
_cod_depositor_comments 'Adding full bibliography for 1549000--1549002.cif.'
_cod_database_code 1549000
_shelx_shelxl_version_number 2016/6
_shelx_space_group_comment
;
The symmetry employed for this shelxl refinement is uniquely defined
by the following loop, which should always be used as a source of
symmetry information in preference to the above space-group names.
They are only intended as comments.
;
_shelx_estimated_absorpt_t_min 0.346
_shelx_estimated_absorpt_t_max 0.466
_oxdiff_exptl_absorpt_empirical_full_min 0.733
_oxdiff_exptl_absorpt_empirical_full_max 1.431
_oxdiff_exptl_absorpt_empirical_details
;
Empirical correction (ABSPACK) includes:
- Absorption correction using spherical harmonics
- Frame scaling
;

loop_
_space_group_symop_operation_xyz
'x, y, z'
'-x, y+1/2, -z'

loop_
_atom_site_label
_atom_site_type_symbol
_atom_site_fract_x
_atom_site_fract_y
_atom_site_fract_z
_atom_site_U_iso_or_equiv
_atom_site_adp_type
_atom_site_occupancy
_atom_site_site_symmetry_order
_atom_site_calc_flag
_atom_site_refinement_flags_posn
_atom_site_refinement_flags_adp
S1 S 0.23705(7) 0.05248(7) 0.18151(6) 0.02317(15) Uani 1 1 d . .
S2 S 0.08612(7) 0.38422(7) 0.13328(7) 0.02311(15) Uani 1 1 d . .
O1 O 0.4378(2) 0.3112(2) 0.1542(2) 0.0233(4) Uani 1 1 d . .
O2 O 0.7437(2) 0.6539(2) 0.23324(18) 0.0229(4) Uani 1 1 d . .
O3 O 0.6087(2) 0.7414(2) 0.43615(18) 0.0220(4) Uani 1 1 d . .
O4 O 0.3535(2) 0.6027(2) 0.33958(16) 0.0198(3) Uani 1 1 d . .
C1 C 0.2718(3) 0.2562(3) 0.1561(2) 0.0181(4) Uani 1 1 d . .
C2 C 0.4929(3) 0.4880(3) 0.1440(3) 0.0193(5) Uani 1 1 d . .
H2 H 0.538293 0.512563 0.045056 0.023 Uiso 1 1 calc R U
C3 C 0.6376(3) 0.5150(3) 0.2718(3) 0.0199(5) Uani 1 1 d . .
H3 H 0.708139 0.410475 0.299209 0.024 Uiso 1 1 calc R U
C4 C 0.7634(3) 0.7686(3) 0.3579(3) 0.0188(5) Uani 1 1 d . .
C5 C 0.9291(3) 0.7257(4) 0.4583(3) 0.0272(5) Uani 1 1 d . .
H5A H 0.936676 0.799576 0.546333 0.041 Uiso 1 1 calc R U
H5B H 1.034351 0.742708 0.403564 0.041 Uiso 1 1 calc R U
H5C H 0.923732 0.607110 0.490040 0.041 Uiso 1 1 calc R U
C6 C 0.7599(3) 0.9471(3) 0.2992(3) 0.0243(5) Uani 1 1 d . .
H6A H 0.764465 1.026883 0.383105 0.037 Uiso 1 1 calc R U
H6B H 0.649982 0.965309 0.234264 0.037 Uiso 1 1 calc R U
H6C H 0.862852 0.965543 0.242081 0.037 Uiso 1 1 calc R U
C7 C 0.5327(3) 0.5830(3) 0.4000(2) 0.0178(4) Uani 1 1 d . .
H7 H 0.542271 0.504808 0.487923 0.021 Uiso 1 1 calc R U
C8 C 0.3563(3) 0.6170(3) 0.1812(2) 0.0188(4) Uani 1 1 d . .
H8 H 0.400260 0.732568 0.157269 0.023 Uiso 1 1 calc R U
C9 C 0.1725(3) 0.5935(3) 0.1034(2) 0.0214(5) Uani 1 1 d . .
H9A H 0.176465 0.612549 -0.005076 0.026 Uiso 1 1 calc R U
H9B H 0.091278 0.678865 0.141034 0.026 Uiso 1 1 calc R U

loop_
_atom_site_aniso_label
_atom_site_aniso_U_11
_atom_site_aniso_U_22
_atom_site_aniso_U_33
_atom_site_aniso_U_23
_atom_site_aniso_U_13
_atom_site_aniso_U_12
S1 0.0253(3) 0.0140(3) 0.0309(3) -0.0015(2) 0.0060(2) -0.0020(2)
S2 0.0180(3) 0.0178(3) 0.0325(3) -0.0010(2) -0.0029(2) 0.0005(2)
O1 0.0198(8) 0.0140(8) 0.0368(10) -0.0045(7) 0.0063(7) -0.0005(7)
O2 0.0226(8) 0.0242(9) 0.0231(8) -0.0076(7) 0.0080(6) -0.0085(7)
O3 0.0226(8) 0.0199(9) 0.0246(8) -0.0043(7) 0.0077(6) -0.0056(7)
O4 0.0170(7) 0.0239(9) 0.0183(7) -0.0019(6) 0.0015(6) 0.0001(6)
C1 0.0204(10) 0.0155(11) 0.0184(9) -0.0038(9) 0.0023(8) -0.0009(9)
C2 0.0213(10) 0.0153(12) 0.0221(10) -0.0025(8) 0.0057(8) -0.0029(9)
C3 0.0180(10) 0.0161(12) 0.0258(11) -0.0021(9) 0.0030(8) -0.0011(9)
C4 0.0186(10) 0.0200(12) 0.0180(10) -0.0036(9) 0.0035(8) -0.0019(9)
C5 0.0232(11) 0.0324(15) 0.0253(11) 0.0005(11) -0.0015(9) 0.0039(11)
C6 0.0229(11) 0.0206(13) 0.0296(12) 0.0026(9) 0.0028(9) -0.0044(9)
C7 0.0180(10) 0.0167(12) 0.0187(9) 0.0015(8) 0.0013(8) -0.0003(9)
C8 0.0225(11) 0.0144(11) 0.0196(10) -0.0011(8) 0.0020(8) -0.0004(9)
C9 0.0244(12) 0.0157(12) 0.0234(10) -0.0001(8) -0.0028(9) 0.0020(9)

loop_
_atom_type_symbol
_atom_type_description
_atom_type_scat_dispersion_real
_atom_type_scat_dispersion_imag
_atom_type_scat_source
C C 0.0181 0.0091 'International Tables Vol C Tables 4.2.6.8 and 6.1.1.4'
H H 0.0000 0.0000 'International Tables Vol C Tables 4.2.6.8 and 6.1.1.4'
O O 0.0492 0.0322 'International Tables Vol C Tables 4.2.6.8 and 6.1.1.4'
S S 0.3331 0.5567 'International Tables Vol C Tables 4.2.6.8 and 6.1.1.4'

loop_
_geom_angle_atom_site_label_1
_geom_angle_atom_site_label_2
_geom_angle_atom_site_label_3
_geom_angle
C1 S2 C9 104.69(11)
C1 O1 C2 125.99(18)
C3 O2 C4 108.44(16)
C7 O3 C4 110.75(17)
C7 O4 C8 106.86(16)
O1 C1 S1 118.91(18)
O1 C1 S2 124.33(18)
S1 C1 S2 116.76(13)
O1 C2 C8 115.26(18)
O1 C2 C3 105.91(19)
C8 C2 C3 101.24(18)
O1 C2 H2 111.3
C8 C2 H2 111.3
C3 C2 H2 111.3
O2 C3 C2 107.73(19)
O2 C3 C7 104.58(18)
C2 C3 C7 103.25(17)
O2 C3 H3 113.5
C2 C3 H3 113.5
C7 C3 H3 113.5
O3 C4 O2 104.92(18)
O3 C4 C6 108.86(19)
O2 C4 C6 108.59(19)
O3 C4 C5 109.87(19)
O2 C4 C5 110.2(2)
C6 C4 C5 114.0(2)
C4 C5 H5A 109.5
C4 C5 H5B 109.5
H5A C5 H5B 109.5
C4 C5 H5C 109.5
H5A C5 H5C 109.5
H5B C5 H5C 109.5
C4 C6 H6A 109.5
C4 C6 H6B 109.5
H6A C6 H6B 109.5
C4 C6 H6C 109.5
H6A C6 H6C 109.5
H6B C6 H6C 109.5
O3 C7 O4 110.31(19)
O3 C7 C3 104.77(17)
O4 C7 C3 106.62(16)
O3 C7 H7 111.6
O4 C7 H7 111.6
C3 C7 H7 111.6
O4 C8 C2 103.90(18)
O4 C8 C9 110.86(18)
C2 C8 C9 115.6(2)
O4 C8 H8 108.7
C2 C8 H8 108.7
C9 C8 H8 108.7
C8 C9 S2 111.92(17)
C8 C9 H9A 109.2
S2 C9 H9A 109.2
C8 C9 H9B 109.2
S2 C9 H9B 109.2
H9A C9 H9B 107.9

loop_
_geom_bond_atom_site_label_1
_geom_bond_atom_site_label_2
_geom_bond_distance
S1 C1 1.647(2)
S2 C1 1.724(2)
S2 C9 1.803(3)
O1 C1 1.326(3)
O1 C2 1.461(3)
O2 C3 1.417(3)
O2 C4 1.437(3)
O3 C7 1.400(3)
O3 C4 1.431(3)
O4 C7 1.418(3)
O4 C8 1.430(3)
C2 C8 1.506(3)
C2 C3 1.526(3)
C2 H2 1.0000
C3 C7 1.551(3)
C3 H3 1.0000
C4 C6 1.503(4)
C4 C5 1.512(3)
C5 H5A 0.9800
C5 H5B 0.9800
C5 H5C 0.9800
C6 H6A 0.9800
C6 H6B 0.9800
C6 H6C 0.9800
C7 H7 1.0000
C8 C9 1.507(3)
C8 H8 1.0000
C9 H9A 0.9900
C9 H9B 0.9900

loop_
_geom_torsion_atom_site_label_1
_geom_torsion_atom_site_label_2
_geom_torsion_atom_site_label_3
_geom_torsion_atom_site_label_4
_geom_torsion
C2 O1 C1 S1 -175.23(17)
C2 O1 C1 S2 4.8(3)
C9 S2 C1 O1 1.5(2)
C9 S2 C1 S1 -178.44(13)
C1 O1 C2 C8 17.7(3)
C1 O1 C2 C3 128.7(2)
C4 O2 C3 C2 131.17(19)
C4 O2 C3 C7 21.8(2)
O1 C2 C3 O2 156.44(16)
C8 C2 C3 O2 -83.0(2)
O1 C2 C3 C7 -93.27(19)
C8 C2 C3 C7 27.3(2)
C7 O3 C4 O2 20.8(2)
C7 O3 C4 C6 136.9(2)
C7 O3 C4 C5 -97.7(2)
C3 O2 C4 O3 -26.5(2)
C3 O2 C4 C6 -142.8(2)
C3 O2 C4 C5 91.7(2)
C4 O3 C7 O4 -121.86(19)
C4 O3 C7 C3 -7.5(2)
C8 O4 C7 O3 91.1(2)
C8 O4 C7 C3 -22.1(2)
O2 C3 C7 O3 -8.8(2)
C2 C3 C7 O3 -121.42(19)
O2 C3 C7 O4 108.15(19)
C2 C3 C7 O4 -4.5(2)
C7 O4 C8 C2 40.6(2)
C7 O4 C8 C9 165.45(19)
O1 C2 C8 O4 72.1(2)
C3 C2 C8 O4 -41.7(2)
O1 C2 C8 C9 -49.6(3)
C3 C2 C8 C9 -163.38(19)
O4 C8 C9 S2 -63.2(2)
C2 C8 C9 S2 54.7(2)
C1 S2 C9 C8 -29.48(19)
